data_4501486
loop_
_publ_author_name
'Gould, Jamie A.'
'Bacsa, John'
'Park, Hyunsoo'
'Claridge, John B.'
'Fogg, Andrew M.'
'Ramanathan, Vaidhyanathan'
'Warren, John E.'
'Rosseinsky, Matthew J.'

_publ_section_title
;
 Nanoporous Amino Acid Derived Material Formed via In-Situ Dimerization of
 Aspartic Acid
;
_journal_issue 7
_journal_name_full 'Crystal Growth &amp; Design'
_journal_page_first 2977
_journal_paper_doi 10.1021/cg100011a
_journal_volume 10
_journal_year 2010
_chemical_absolute_configuration ad
_chemical_formula_moiety
;
(Zn 2+)2,  (C10 H10 N2), (C8 H7 N O8 2-) 
;
_chemical_formula_sum 'C18 H15 N3 O8 Zn2'
_chemical_formula_weight 532.07
_chemical_name_common Zn2IDSbipy
_chemical_name_systematic
; 
 ? 
;
_space_group_IT_number 19
_symmetry_cell_setting orthorhombic
_symmetry_space_group_name_Hall 'P 2ac 2ab'
_symmetry_space_group_name_H-M 'P 21 21 21'
_atom_sites_solution_hydrogens geom
_atom_sites_solution_primary direct
_atom_sites_solution_secondary difmap
_audit_creation_method SHELXL-97
_audit_update_record
;
2008-01-27 # Formatted by J.Bacsa

;
_cell_angle_alpha 90.00
_cell_angle_beta 90.00
_cell_angle_gamma 90.00
_cell_formula_units_Z 4
_cell_length_a 10.0245(4)
_cell_length_b 10.8912(4)
_cell_length_c 20.7145(8)
_cell_measurement_reflns_used 6188
_cell_measurement_temperature 100(2)
_cell_measurement_theta_max 28.747
_cell_measurement_theta_min 0.992
_cell_volume 2261.58(15)
_computing_cell_refinement 'APEXII (Bruker, 2004)'
_computing_data_collection 'APEXII (Bruker, 2004)'
_computing_data_reduction 'APEXII (Bruker, 2004)'
_computing_structure_refinement 'SHELXL-97 (Sheldrick, 1997)'
_computing_structure_solution 'SHELXS-97 (Sheldrick, 1990)'
_diffrn_ambient_temperature 100(2)
_diffrn_measured_fraction_theta_full 0.980
_diffrn_measured_fraction_theta_max 0.980
_diffrn_measurement_device_type 'Bruker D8 diffractometer with APEX detector'
_diffrn_radiation_monochromator 'Silicon 111'
_diffrn_radiation_source 'Daresbury SRS, Station 16.2SMX'
_diffrn_radiation_type synchrotron
_diffrn_radiation_wavelength 0.6710
_diffrn_reflns_av_R_equivalents 0.0599
_diffrn_reflns_av_sigmaI/netI 0.1118
_diffrn_reflns_limit_h_max 12
_diffrn_reflns_limit_h_min -12
_diffrn_reflns_limit_k_max 11
_diffrn_reflns_limit_k_min -13
_diffrn_reflns_limit_l_max 26
_diffrn_reflns_limit_l_min -26
_diffrn_reflns_number 18672
_diffrn_reflns_theta_full 27.10
_diffrn_reflns_theta_max 27.10
_diffrn_reflns_theta_min 1.87
_exptl_absorpt_coefficient_mu 1.958
_exptl_absorpt_correction_T_max 0.9786
_exptl_absorpt_correction_T_min 0.8124
_exptl_absorpt_correction_type multi-scan
_exptl_absorpt_process_details 'SADABS (Sheldrick, 2004)'
_exptl_crystal_colour yellow
_exptl_crystal_density_diffrn 1.563
_exptl_crystal_density_method 'not measured'
_exptl_crystal_description prism
_exptl_crystal_F_000 1072
_exptl_crystal_size_max 0.10
_exptl_crystal_size_mid 0.02
_exptl_crystal_size_min 0.01
_refine_diff_density_max 2.689
_refine_diff_density_min -0.820
_refine_diff_density_rms 0.200
_refine_ls_abs_structure_details 'Flack H D (1983), Acta Cryst. A39, 876-881'
_refine_ls_abs_structure_Flack 0.00
_refine_ls_extinction_method none
_refine_ls_goodness_of_fit_ref 1.087
_refine_ls_hydrogen_treatment mixed
_refine_ls_matrix_type full
_refine_ls_number_parameters 525
_refine_ls_number_reflns 4880
_refine_ls_number_restraints 629
_refine_ls_restrained_S_all 1.055
_refine_ls_R_factor_all 0.1164
_refine_ls_R_factor_gt 0.1079
_refine_ls_shift/su_max 0.007
_refine_ls_shift/su_mean 0.003
_refine_ls_structure_factor_coef Fsqd
_refine_ls_weighting_details 'calc w=1/[\s^2^(Fo^2^)+(0.1544P)^2^+5.4591P] where P=(Fo^2^+2Fc^2^)/3'
_refine_ls_weighting_scheme calc
_refine_ls_wR_factor_gt 0.2707
_refine_ls_wR_factor_ref 0.2832
_reflns_number_gt 4321
_reflns_number_total 4880
_reflns_threshold_expression >2sigma(I)
_cod_data_source_file cg100011a_si_002.cif
_cod_data_source_block Zn2IDSbipy
_cod_original_cell_volume 2261.59(15)
_cod_original_sg_symbol_H-M P212121
_cod_database_code 4501486

loop_
_symmetry_equiv_pos_as_xyz
'x, y, z'
'-x+1/2, -y, z+1/2'
'x+1/2, -y+1/2, -z'
'-x, y+1/2, -z+1/2'

loop_
_atom_site_label
_atom_site_type_symbol
_atom_site_fract_x
_atom_site_fract_y
_atom_site_fract_z
_atom_site_U_iso_or_equiv
_atom_site_adp_type
_atom_site_occupancy
_atom_site_symmetry_multiplicity
_atom_site_calc_flag
_atom_site_refinement_flags
_atom_site_disorder_group
N1A N 1.1210(8) 0.9687(4) 0.2642(3) 0.0412(15) Uani 0.7164(11) 1 d PDU 1
H1AN H 1.1167(5) 1.0551(5) 0.2528(9) 0.017(15) Uiso 0.7164(11) 1 d PD 1
O1A O 1.3196(8) 0.8880(9) 0.1891(3) 0.0611(19) Uani 0.7164(11) 1 d PDU 1
C1A C 1.3476(8) 0.9087(9) 0.2472(4) 0.0344(19) Uani 0.7164(11) 1 d PDU 1
O2A O 1.4658(7) 0.9013(8) 0.2673(3) 0.0536(18) Uani 0.7164(11) 1 d PDU 1
C2A C 1.2434(7) 0.9332(7) 0.2967(4) 0.0363(18) Uani 0.7164(11) 1 d PDU 1
H2A H 1.2253 0.8538 0.3194 0.044 Uiso 0.7164(11) 1 calc PR 1
C5A C 1.2926(9) 1.0244(8) 0.3475(4) 0.046(2) Uani 0.7164(11) 1 d PD 1
H5A1 H 1.2248 1.0321 0.3821 0.055 Uiso 0.7164(11) 1 calc PR 1
H5A2 H 1.3759 0.9931 0.3672 0.055 Uiso 0.7164(11) 1 calc PR 1
O5A O 1.3178(9) 1.1688(7) 0.2604(4) 0.068(2) Uani 0.7164(11) 1 d PDU 1
C6A C 1.3183(12) 1.1488(9) 0.3184(5) 0.0600(17) Uani 0.7164(11) 1 d PDU 1
O6A O 1.3603(15) 1.2327(9) 0.3570(6) 0.081(3) Uani 0.7164(11) 1 d PDU 1
O3A O 0.9085(7) 0.9082(7) 0.1900(3) 0.0468(16) Uani 0.7164(11) 1 d PDU 1
C4A C 0.8794(10) 0.9236(16) 0.2490(4) 0.047(2) Uani 0.7164(11) 1 d PDU 1
O4A O 0.7574(7) 0.9256(8) 0.2699(4) 0.0556(19) Uani 0.7164(11) 1 d PDU 1
C3A C 0.9871(9) 0.9383(8) 0.2986(5) 0.050(3) Uani 0.7164(11) 1 d PDU 1
H3A H 0.9987 0.8566 0.3198 0.060 Uiso 0.7164(11) 1 calc PR 1
C7A C 0.9528(11) 1.0301(8) 0.3518(5) 0.052(2) Uani 0.7164(11) 1 d PD 1
H7A1 H 0.8750 0.9994 0.3765 0.062 Uiso 0.7164(11) 1 calc PR 1
H7A2 H 1.0291 1.0366 0.3820 0.062 Uiso 0.7164(11) 1 calc PR 1
O7A O 0.9353(10) 1.1801(8) 0.2677(5) 0.080(3) Uani 0.7164(11) 1 d PDU 1
C8A C 0.9208(11) 1.1561(8) 0.3253(6) 0.0600(17) Uani 0.7164(11) 1 d PDU 1
O8A O 0.8948(9) 1.2402(8) 0.3659(5) 0.077(3) Uani 0.7164(11) 1 d PDU 1
Zn1A Zn 1.11579(14) 0.89327(9) 0.17239(5) 0.0487(3) Uani 0.7164(11) 1 d PD 1
N2A N 1.1168(10) 1.0319(7) 0.1049(4) 0.0530(19) Uani 0.7164(11) 1 d PDU 1
C9A C 1.0397(14) 1.0244(11) 0.0527(6) 0.080(3) Uani 0.7164(11) 1 d PDU 1
H9A H 0.9935 0.9496 0.0451 0.096 Uiso 0.7164(11) 1 calc PR 1
C10A C 1.0228(13) 1.1199(11) 0.0084(7) 0.086(4) Uani 0.7164(11) 1 d PDU 1
H10A H 0.9524 1.1191 -0.0223 0.103 Uiso 0.7164(11) 1 calc PR 1
C11A C 1.1123(11) 1.2146(8) 0.0114(4) 0.051(2) Uani 0.7164(11) 1 d PDU 1
C12A C 1.1969(15) 1.2210(11) 0.0624(6) 0.086(4) Uani 0.7164(11) 1 d PDU 1
H12A H 1.2541 1.2901 0.0669 0.103 Uiso 0.7164(11) 1 calc PR 1
C13A C 1.2009(14) 1.1276(10) 0.1082(5) 0.083(4) Uani 0.7164(11) 1 d PDU 1
H13A H 1.2641 1.1317 0.1423 0.100 Uiso 0.7164(11) 1 calc PRD 1
N3A N 1.1178(10) 1.4894(7) -0.1392(3) 0.0448(16) Uani 0.7164(11) 1 d PDU 1
C14A C 1.1688(13) 1.5101(10) -0.0801(5) 0.066(3) Uani 0.7164(11) 1 d PDU 1
H14A H 1.2047 1.5891 -0.0713 0.080 Uiso 0.7164(11) 1 calc PR 1
C15A C 1.1721(12) 1.4225(8) -0.0311(5) 0.059(3) Uani 0.7164(11) 1 d PDU 1
H15A H 1.2133 1.4396 0.0092 0.071 Uiso 0.7164(11) 1 calc PR 1
C16A C 1.1141(12) 1.3109(8) -0.0429(4) 0.051(2) Uani 0.7164(11) 1 d PDU 1
C17A C 1.0640(11) 1.2871(9) -0.1020(5) 0.059(2) Uani 0.7164(11) 1 d PDU 1
H17A H 1.0301 1.2077 -0.1115 0.071 Uiso 0.7164(11) 1 calc PR 1
C18A C 1.0614(12) 1.3774(9) -0.1491(5) 0.063(3) Uani 0.7164(11) 1 d PDU 1
H18A H 1.0192 1.3607 -0.1892 0.076 Uiso 0.7164(11) 1 calc PR 1
Zn2A Zn 0.62237(11) 0.87934(9) 0.20751(5) 0.0409(3) Uani 0.7164(11) 1 d PDU 1
N1B N 0.6380(14) 0.9698(5) 0.2654(6) 0.040(4) Uani 0.2836(11) 1 d PDU -2
H1NB H 0.6334(5) 1.0553(11) 0.2524(17) 0.03(6) Uiso 0.2836(11) 1 d PD -2
O1B O 0.8399(15) 0.893(2) 0.1935(7) 0.062(4) Uani 0.2836(11) 1 d PDU -2
C1B C 0.8657(18) 0.918(5) 0.2516(9) 0.050(4) Uani 0.2836(11) 1 d PDU -2
O2B O 0.9822(17) 0.913(2) 0.2756(10) 0.068(7) Uani 0.2836(11) 1 d PDU -2
C2B C 0.7571(13) 0.9363(13) 0.3003(7) 0.039(4) Uani 0.2836(11) 1 d PDU -2
H2B H 0.7397 0.8543 0.3204 0.046 Uiso 0.2836(11) 1 calc PR -2
C5B C 0.795(2) 1.0236(13) 0.3552(8) 0.047(6) Uani 0.2836(11) 1 d PD -2
H5B1 H 0.7268 1.0211 0.3895 0.056 Uiso 0.2836(11) 1 calc PR -2
H5B2 H 0.8819 0.9982 0.3742 0.056 Uiso 0.2836(11) 1 calc PR -2
O5B O 0.8189(13) 1.1754(10) 0.2700(5) 0.032(3) Uani 0.2836(11) 1 d PDU -2
C6B C 0.806(2) 1.1520(14) 0.3281(8) 0.050(5) Uani 0.2836(11) 1 d PDU -2
O6B O 0.8367(19) 1.2306(15) 0.3713(8) 0.052(5) Uani 0.2836(11) 1 d PDU -2
O3B O 0.4306(13) 0.8998(17) 0.1891(6) 0.050(4) Uani 0.2836(11) 1 d PDU -2
C4B C 0.3962(14) 0.921(3) 0.2466(8) 0.046(6) Uani 0.2836(11) 1 d PDU -2
O4B O 0.2756(13) 0.916(2) 0.2678(8) 0.058(5) Uani 0.2836(11) 1 d PDU -2
C3B C 0.5019(13) 0.9392(13) 0.2973(7) 0.050(3) Uani 0.2836(11) 1 d PD -2
H3B H 0.5125 0.8597 0.3210 0.060 Uiso 0.2836(11) 1 calc PR -2
C7B C 0.456(2) 1.0367(15) 0.3467(8) 0.052(2) Uani 0.2836(11) 1 d PD -2
H7B1 H 0.3779 1.0056 0.3707 0.062 Uiso 0.2836(11) 1 calc PR -2
H7B2 H 0.5290 1.0514 0.3782 0.062 Uiso 0.2836(11) 1 calc PR -2
O7B O 0.464(2) 1.176(2) 0.2586(9) 0.076(6) Uani 0.2836(11) 1 d PDU -2
C8B C 0.4205(19) 1.1567(15) 0.3138(9) 0.046(5) Uani 0.2836(11) 1 d PDU -2
O8B O 0.378(5) 1.242(2) 0.3498(14) 0.080(3) Uani 0.2836(11) 1 d PDU -2
Zn1B Zn 0.6407(3) 0.8927(2) 0.17263(16) 0.0487(3) Uani 0.2836(11) 1 d PDU -2
N2B N 0.630(2) 1.0323(13) 0.1074(10) 0.082(6) Uani 0.2836(11) 1 d PGDU -2
C9B C 0.539(3) 1.028(2) 0.0594(13) 0.083(7) Uani 0.2836(11) 1 d PGDU -2
H9B H 0.5127 0.9566 0.0565 0.100 Uiso 0.2836(11) 1 d PG -2
C10B C 0.529(3) 1.124(2) 0.0151(15) 0.087(7) Uani 0.2836(11) 1 d PGDU -2
H10B H 0.4794 1.1012 -0.0175 0.105 Uiso 0.2836(11) 1 d PG -2
C11B C 0.628(2) 1.2112(17) 0.0149(10) 0.079(7) Uani 0.2836(11) 1 d PGDU -2
C12B C 0.718(3) 1.217(2) 0.0631(11) 0.098(7) Uani 0.2836(11) 1 d PGDU -2
H12B H 0.7714 1.2878 0.0678 0.118 Uiso 0.2836(11) 1 d PG -2
C13B C 0.7057(4) 1.1355(6) 0.1140(4) 0.098(7) Uani 0.2836(11) 1 d PGDU -2
H13B H 0.7579 1.1473 0.1518 0.118 Uiso 0.2836(11) 1 d PGD -2
N3B N 0.6288(9) 1.4870(8) -0.1383(4) 0.077(6) Uani 0.2836(11) 1 d PGDU -2
C14B C 0.6775(9) 1.5061(8) -0.0790(5) 0.092(7) Uani 0.2836(11) 1 d PGDU -2
H14B H 0.7124 1.5856 -0.0704 0.110 Uiso 0.2836(11) 1 d PG -2
C15B C 0.6823(8) 1.4219(7) -0.0290(4) 0.074(6) Uani 0.2836(11) 1 d PGDU -2
H15B H 0.7252 1.4407 0.0107 0.089 Uiso 0.2836(11) 1 d PG -2
C16B C 0.6226(7) 1.3104(7) -0.0392(4) 0.072(6) Uani 0.2836(11) 1 d PGDU -2
C17B C 0.5686(8) 1.2865(7) -0.0983(3) 0.078(7) Uani 0.2836(11) 1 d PGDU -2
H17B H 0.5313 1.2081 -0.1071 0.093 Uiso 0.2836(11) 1 d PG -2
C18B C 0.5682(9) 1.3769(8) -0.1455(4) 0.090(7) Uani 0.2836(11) 1 d PGDU -2
H18B H 0.5232 1.3606 -0.1849 0.107 Uiso 0.2836(11) 1 d PG -2
Zn2B Zn 0.1333(3) 0.8810(2) 0.20929(13) 0.0409(3) Uani 0.2836(11) 1 d PGD -2

loop_
_atom_site_aniso_label
_atom_site_aniso_U_11
_atom_site_aniso_U_22
_atom_site_aniso_U_33
_atom_site_aniso_U_23
_atom_site_aniso_U_13
_atom_site_aniso_U_12
N1A 0.040(3) 0.043(3) 0.040(3) 0.016(3) -0.006(3) -0.007(4)
O1A 0.078(5) 0.067(5) 0.038(3) 0.002(3) 0.000(3) 0.021(4)
C1A 0.022(4) 0.040(4) 0.042(4) 0.011(3) 0.003(3) 0.010(4)
O2A 0.040(3) 0.073(5) 0.048(4) 0.014(3) 0.006(3) 0.006(3)
C2A 0.033(4) 0.037(4) 0.039(4) -0.001(4) 0.011(4) 0.007(3)
C5A 0.030(4) 0.052(5) 0.055(5) -0.008(4) -0.018(4) -0.003(3)
O5A 0.069(5) 0.033(3) 0.104(6) 0.021(4) -0.002(5) -0.001(3)
C6A 0.051(3) 0.041(3) 0.087(5) -0.007(3) -0.011(4) -0.006(3)
O6A 0.089(7) 0.043(4) 0.110(7) -0.013(5) -0.057(6) -0.001(4)
O3A 0.053(4) 0.049(3) 0.039(3) 0.010(2) -0.007(3) -0.011(3)
C4A 0.054(5) 0.041(4) 0.046(4) 0.006(4) -0.003(5) 0.015(5)
O4A 0.048(4) 0.073(5) 0.045(4) 0.004(4) -0.004(3) 0.003(3)
C3A 0.065(6) 0.027(5) 0.056(7) 0.016(5) 0.012(5) 0.009(4)
C7A 0.057(5) 0.041(5) 0.058(5) 0.010(4) -0.030(4) 0.003(4)
O7A 0.090(6) 0.052(4) 0.097(6) 0.029(4) -0.030(5) 0.009(4)
C8A 0.051(3) 0.041(3) 0.087(5) -0.007(3) -0.011(4) -0.006(3)
O8A 0.047(5) 0.047(4) 0.137(8) -0.016(4) 0.029(5) -0.016(4)
Zn1A 0.0663(6) 0.0390(5) 0.0409(5) 0.0094(4) -0.0064(6) 0.0009(6)
N2A 0.058(4) 0.043(4) 0.058(4) 0.021(3) 0.005(5) -0.003(4)
C9A 0.092(8) 0.061(6) 0.087(7) 0.035(6) -0.024(6) -0.019(6)
C10A 0.088(7) 0.077(7) 0.092(7) 0.051(6) -0.038(6) -0.019(6)
C11A 0.067(5) 0.047(5) 0.038(4) 0.013(3) -0.016(5) -0.009(5)
C12A 0.114(9) 0.063(6) 0.081(7) 0.042(6) -0.031(7) -0.026(7)
C13A 0.099(8) 0.068(7) 0.084(7) 0.028(6) -0.039(6) -0.029(6)
N3A 0.049(4) 0.046(4) 0.039(3) 0.004(3) -0.001(4) -0.008(4)
C14A 0.086(7) 0.039(5) 0.074(6) 0.012(5) -0.015(6) -0.017(5)
C15A 0.086(7) 0.044(5) 0.046(5) 0.000(4) 0.000(5) -0.008(5)
C16A 0.059(5) 0.045(5) 0.049(4) 0.023(4) 0.009(5) 0.002(5)
C17A 0.064(6) 0.043(5) 0.071(6) 0.001(5) -0.001(5) -0.008(4)
C18A 0.072(6) 0.048(5) 0.069(6) -0.005(5) -0.005(5) -0.015(5)
Zn2A 0.0471(5) 0.0413(5) 0.0344(5) 0.0078(3) -0.0033(5) -0.0013(5)
N1B 0.051(9) 0.025(6) 0.042(8) -0.005(6) 0.001(7) -0.009(6)
O1B 0.076(9) 0.055(8) 0.056(8) -0.001(7) 0.003(8) 0.014(9)
C1B 0.054(8) 0.048(8) 0.047(8) 0.002(7) -0.005(8) 0.019(8)
O2B 0.071(12) 0.070(13) 0.064(13) 0.002(10) 0.029(10) 0.037(10)
C2B 0.049(8) 0.032(8) 0.034(9) -0.005(8) 0.000(8) 0.021(7)
C5B 0.046(12) 0.026(10) 0.068(15) 0.010(10) -0.032(11) -0.009(8)
O5B 0.025(6) 0.013(5) 0.058(8) -0.004(5) 0.015(6) 0.000(5)
C6B 0.041(9) 0.031(9) 0.077(11) 0.012(9) 0.027(9) -0.001(8)
O6B 0.037(9) 0.040(9) 0.079(11) 0.000(8) 0.018(9) -0.031(8)
O3B 0.055(9) 0.050(9) 0.044(8) 0.016(7) -0.012(7) -0.003(7)
C4B 0.054(5) 0.041(4) 0.046(4) 0.006(4) -0.003(5) 0.015(5)
O4B 0.028(8) 0.100(13) 0.045(9) 0.018(9) 0.004(7) 0.032(9)
C3B 0.065(6) 0.027(5) 0.056(7) 0.016(5) 0.012(5) 0.009(4)
C7B 0.057(5) 0.041(5) 0.058(5) 0.010(4) -0.030(4) 0.003(4)
O7B 0.063(12) 0.088(15) 0.079(13) 0.022(12) 0.032(11) 0.011(11)
C8B 0.021(8) 0.040(10) 0.078(14) -0.008(10) -0.017(8) 0.010(7)
O8B 0.090(6) 0.052(4) 0.097(6) 0.029(4) -0.030(5) 0.009(4)
Zn1B 0.0663(6) 0.0390(5) 0.0409(5) 0.0094(4) -0.0064(6) 0.0009(6)
N2B 0.062(12) 0.020(8) 0.162(18) -0.011(12) 0.002(14) 0.000(9)
C9B 0.050(11) 0.039(10) 0.161(18) -0.004(12) -0.012(13) -0.003(9)
C10B 0.055(11) 0.045(10) 0.161(18) -0.003(13) -0.037(13) -0.006(10)
C11B 0.069(12) 0.017(8) 0.152(17) 0.014(12) -0.062(13) -0.007(10)
C12B 0.083(13) 0.038(10) 0.173(18) 0.013(12) -0.065(13) -0.022(10)
C13B 0.074(13) 0.044(11) 0.176(18) -0.003(13) -0.038(14) -0.028(11)
N3B 0.105(14) 0.035(9) 0.091(13) 0.021(10) 0.007(14) -0.005(11)
C14B 0.107(15) 0.055(11) 0.114(15) 0.028(12) 0.006(14) -0.001(12)
C15B 0.084(13) 0.037(10) 0.101(15) 0.004(11) 0.007(13) 0.008(10)
C16B 0.069(13) 0.043(10) 0.103(15) 0.012(12) 0.025(13) 0.018(11)
C17B 0.067(12) 0.042(10) 0.125(16) 0.011(12) -0.009(13) 0.005(10)
C18B 0.088(14) 0.051(11) 0.130(16) 0.009(13) -0.005(14) 0.004(11)
Zn2B 0.0471(5) 0.0413(5) 0.0344(5) 0.0078(3) -0.0033(5) -0.0013(5)

loop_
_atom_type_symbol
_atom_type_description
_atom_type_scat_dispersion_real
_atom_type_scat_dispersion_imag
_atom_type_scat_source
C C 0.0033 0.0016 'International Tables Vol C Tables 4.2.6.8 and 6.1.1.4'
H H 0.0000 0.0000 'International Tables Vol C Tables 4.2.6.8 and 6.1.1.4'
N N 0.0061 0.0033 'International Tables Vol C Tables 4.2.6.8 and 6.1.1.4'
O O 0.0106 0.0060 'International Tables Vol C Tables 4.2.6.8 and 6.1.1.4'
Zn Zn 0.2839 1.4301 'International Tables Vol C Tables 4.2.6.8 and 6.1.1.4'

loop_
_geom_angle_atom_site_label_1
_geom_angle_atom_site_label_2
_geom_angle_atom_site_label_3
_geom_angle
_geom_angle_site_symmetry_1
_geom_angle_site_symmetry_3
C2A N1A C3A 117.3(6) . .
C2A N1A Zn1A 110.0(5) . .
C3A N1A Zn1A 108.3(5) . .
C2A N1A H1AN 114.1(8) . .
C3A N1A H1AN 106.2(9) . .
Zn1A N1A H1AN 99.3(11) . .
C1A O1A Zn1A 112.1(6) . .
O1A C1A O2A 121.0(8) . .
O1A C1A C2A 122.4(7) . .
O2A C1A C2A 116.4(7) . .
C1A O2A Zn2A 122.5(6) . 1_655
N1A C2A C1A 108.7(6) . .
N1A C2A C5A 114.7(6) . .
C1A C2A C5A 111.4(7) . .
N1A C2A H2A 107.2 . .
C1A C2A H2A 107.2 . .
C5A C2A H2A 107.2 . .
C6A C5A C2A 111.3(7) . .
C6A C5A H5A1 109.4 . .
C2A C5A H5A1 109.4 . .
C6A C5A H5A2 109.3 . .
C2A C5A H5A2 109.4 . .
H5A1 C5A H5A2 108.0 . .
C6A O5A Zn2A 84.2(6) . 4_755
O5A C6A O6A 119.1(10) . .
O5A C6A C5A 123.7(9) . .
O6A C6A C5A 116.5(10) . .
C6A O6A Zn2A 99.9(9) . 4_755
C4A O3A Zn1A 113.6(6) . .
O3A C4A O4A 122.7(9) . .
O3A C4A C3A 120.7(9) . .
O4A C4A C3A 116.6(8) . .
C4A O4A Zn2A 115.5(6) . .
C4A C3A C7A 113.8(8) . .
C4A C3A N1A 109.3(7) . .
C7A C3A N1A 112.7(7) . .
C4A C3A H3A 106.9 . .
C7A C3A H3A 106.9 . .
N1A C3A H3A 106.9 . .
C8A C7A C3A 112.2(8) . .
C8A C7A H7A1 109.2 . .
C3A C7A H7A1 109.1 . .
C8A C7A H7A2 109.2 . .
C3A C7A H7A2 109.2 . .
H7A1 C7A H7A2 107.9 . .
O7A C8A O8A 120.9(10) . .
O7A C8A C7A 121.3(9) . .
O8A C8A C7A 117.2(10) . .
C8A O8A Zn1A 112.1(9) . 4_755
O8A Zn1A N2A 111.7(4) 4_745 .
O8A Zn1A O1A 96.0(4) 4_745 .
N2A Zn1A O1A 97.4(4) . .
O8A Zn1A N1A 138.8(3) 4_745 .
N2A Zn1A N1A 109.4(3) . .
O1A Zn1A N1A 80.4(3) . .
O8A Zn1A O3A 95.0(3) 4_745 .
N2A Zn1A O3A 93.8(3) . .
O1A Zn1A O3A 160.2(2) . .
N1A Zn1A O3A 80.6(3) . .
C9A N2A C13A 116.9(8) . .
C9A N2A Zn1A 120.3(6) . .
C13A N2A Zn1A 122.6(6) . .
N2A C9A C10A 123.9(10) . .
N2A C9A H9A 118.0 . .
C10A C9A H9A 118.0 . .
C11A C10A C9A 116.9(9) . .
C11A C10A H10A 121.6 . .
C9A C10A H10A 121.6 . .
C12A C11A C10A 118.9(8) . .
C12A C11A C16A 121.8(8) . .
C10A C11A C16A 119.3(8) . .
C11A C12A C13A 120.7(9) . .
C11A C12A H12A 119.6 . .
C13A C12A H12A 119.6 . .
N2A C13A C12A 121.1(9) . .
N2A C13A H13A 119.5 . .
C12A C13A H13A 119.5 . .
C14A N3A C18A 116.5(8) . .
C14A N3A Zn2A 120.8(6) . 3_575
C18A N3A Zn2A 122.7(6) . 3_575
N3A C14A C15A 123.8(9) . .
N3A C14A H14A 118.1 . .
C15A C14A H14A 118.1 . .
C16A C15A C14A 117.9(8) . .
C16A C15A H15A 121.1 . .
C14A C15A H15A 121.1 . .
C17A C16A C15A 119.4(8) . .
C17A C16A C11A 122.0(8) . .
C15A C16A C11A 118.6(8) . .
C16A C17A C18A 120.7(9) . .
C16A C17A H17A 119.6 . .
C18A C17A H17A 119.6 . .
N3A C18A C17A 121.5(9) . .
N3A C18A H18A 119.3 . .
C17A C18A H18A 119.3 . .
O4A Zn2A O2A 95.9(3) . 1_455
O4A Zn2A N3A 107.5(4) . 3_475
O2A Zn2A N3A 109.3(3) 1_455 3_475
O4A Zn2A O6A 124.6(5) . 4_745
O2A Zn2A O6A 123.3(5) 1_455 4_745
N3A Zn2A O6A 95.4(3) 3_475 4_745
O4A Zn2A O5A 83.8(3) . 4_745
O2A Zn2A O5A 97.7(3) 1_455 4_745
N3A Zn2A O5A 149.0(3) 3_475 4_745
O6A Zn2A O5A 56.0(3) 4_745 4_745
O4A Zn2A H1NB 55.9(5) . .
O2A Zn2A H1NB 70.4(5) 1_455 .
N3A Zn2A H1NB 70.8(8) 3_475 .
O6A Zn2A H1NB 164.0(7) 4_745 .
O5A Zn2A H1NB 134.9(7) 4_745 .
C2B N1B C3B 117.3(11) . .
C2B N1B Zn1B 110.4(8) . .
C3B N1B Zn1B 108.4(8) . .
C2B N1B H1NB 114.9(13) . .
C3B N1B H1NB 106.4(12) . .
Zn1B N1B H1NB 98(2) . .
C1B O1B Zn1B 113.8(12) . .
O2B C1B O1B 123.6(17) . .
O2B C1B C2B 114.2(14) . .
O1B C1B C2B 121.6(15) . .
N1B C2B C1B 107.2(12) . .
N1B C2B C5B 115.0(11) . .
C1B C2B C5B 113.6(16) . .
N1B C2B H2B 106.8 . .
C1B C2B H2B 106.9 . .
C5B C2B H2B 106.8 . .
C6B C5B C2B 108.5(12) . .
C6B C5B H5B1 110.0 . .
C2B C5B H5B1 110.0 . .
C6B C5B H5B2 109.9 . .
C2B C5B H5B2 109.9 . .
H5B1 C5B H5B2 108.4 . .
O5B C6B O6B 121.3(15) . .
O5B C6B C5B 124.0(14) . .
O6B C6B C5B 112.3(14) . .
C4B O3B Zn1B 115.3(10) . .
O3B C4B O4B 124.9(14) . .
O3B C4B C3B 119.5(12) . .
O4B C4B C3B 115.3(12) . .
C4B O4B Zn2B 119.5(12) . .
C4B C3B C7B 110.4(14) . .
C4B C3B N1B 110.5(11) . .
C7B C3B N1B 113.2(12) . .
C4B C3B H3B 107.5 . .
C7B C3B H3B 107.6 . .
N1B C3B H3B 107.5 . .
C8B C7B C3B 111.3(13) . .
C8B C7B H7B1 109.4 . .
C3B C7B H7B1 109.3 . .
C8B C7B H7B2 109.4 . .
C3B C7B H7B2 109.3 . .
H7B1 C7B H7B2 108.0 . .
O7B C8B O8B 122.4(19) . .
O7B C8B C7B 118.6(16) . .
O8B C8B C7B 116.5(17) . .
O1B Zn1B N2B 100.9(8) . .
O1B Zn1B N1B 79.5(6) . .
N2B Zn1B N1B 108.0(6) . .
O1B Zn1B O3B 158.5(6) . .
N2B Zn1B O3B 91.5(7) . .
N1B Zn1B O3B 80.0(5) . .
C9B N2B C13B 118.6(12) . .
C9B N2B Zn1B 120.0(11) . .
C13B N2B Zn1B 121.2(10) . .
N2B C9B C10B 120.8(15) . .
N2B C9B H9B 108(9) . .
C10B C9B H9B 129(7) . .
C11B C10B C9B 117.6(15) . .
C11B C10B H10B 127(3) . .
C9B C10B H10B 110(3) . .
C12B C11B C10B 121.1(14) . .
C12B C11B C16B 121.4(11) . .
C10B C11B C16B 117.2(12) . .
C11B C12B C13B 118.2(12) . .
C11B C12B H12B 119.9(13) . .
C13B C12B H12B 119.8(15) . .
N2B C13B C12B 120.1(11) . .
N2B C13B H13B 120.1 . .
C12B C13B H13B 119.4 . .
C14B N3B C18B 113.8 . .
N3B C14B C15B 126.7 . .
N3B C14B H14B 116.7 . .
C15B C14B H14B 116.7 . .
C16B C15B C14B 117.2 . .
C16B C15B H15B 121.4 . .
C14B C15B H15B 121.4 . .
C17B C16B C15B 118.7 . .
C17B C16B C11B 121.8(7) . .
C15B C16B C11B 119.3(7) . .
C16B C17B C18B 119.9 . .
C16B C17B H17B 120.1 . .
C18B C17B H17B 120.0 . .
N3B C18B C17B 123.4 . .
N3B C18B H18B 118.3 . .
C17B C18B H18B 118.3 . .

loop_
_geom_bond_atom_site_label_1
_geom_bond_atom_site_label_2
_geom_bond_distance
_geom_bond_site_symmetry_2
N1A C2A 1.451(10) .
N1A C3A 1.555(11) .
N1A Zn1A 2.072(6) .
N1A H1AN 0.970(2) .
O1A C1A 1.256(9) .
O1A Zn1A 2.071(8) .
C1A O2A 1.258(9) .
C1A C2A 1.487(10) .
O2A Zn2A 2.013(7) 1_655
C2A C5A 1.529(10) .
C2A H2A 1.0000 .
C5A C6A 1.504(11) .
C5A H5A1 0.9900 .
C5A H5A2 0.9900 .
O5A C6A 1.222(11) .
O5A Zn2A 2.461(8) 4_755
C6A O6A 1.285(12) .
O6A Zn2A 2.090(13) 4_755
O3A C4A 1.269(9) .
O3A Zn1A 2.115(7) .
C4A O4A 1.297(11) .
C4A C3A 1.497(12) .
O4A Zn2A 1.938(7) .
C3A C7A 1.528(12) .
C3A H3A 1.0000 .
C7A C8A 1.512(11) .
C7A H7A1 0.9900 .
C7A H7A2 0.9900 .
O7A C8A 1.230(12) .
C8A O8A 1.270(12) .
O8A Zn1A 1.849(10) 4_755
Zn1A O8A 1.849(10) 4_745
Zn1A N2A 2.057(7) .
N2A C9A 1.332(11) .
N2A C13A 1.342(10) .
C9A C10A 1.397(11) .
C9A H9A 0.9500 .
C10A C11A 1.367(11) .
C10A H10A 0.9500 .
C11A C12A 1.357(11) .
C11A C16A 1.538(10) .
C12A C13A 1.391(11) .
C12A H12A 0.9500 .
C13A H13A 0.9500 .
N3A C14A 1.344(10) .
N3A C18A 1.360(10) .
N3A Zn2A 2.013(7) 3_575
C14A C15A 1.394(10) .
C14A H14A 0.9500 .
C15A C16A 1.369(10) .
C15A H15A 0.9500 .
C16A C17A 1.348(10) .
C17A C18A 1.384(11) .
C17A H17A 0.9500 .
C18A H18A 0.9500 .
Zn2A O2A 2.013(7) 1_455
Zn2A N3A 2.013(7) 3_475
Zn2A O6A 2.090(13) 4_745
Zn2A O5A 2.461(8) 4_745
Zn2A H1NB 2.13(3) .
N1B C2B 1.443(15) .
N1B C3B 1.552(16) .
N1B Zn1B 2.098(11) .
N1B H1NB 0.970(2) .
O1B C1B 1.261(14) .
O1B Zn1B 2.041(14) .
C1B O2B 1.270(16) .
C1B C2B 1.497(16) .
C2B C5B 1.530(15) .
C2B H2B 1.0000 .
C5B C6B 1.510(15) .
C5B H5B1 0.9900 .
C5B H5B2 0.9900 .
O5B C6B 1.239(15) .
C6B O6B 1.275(16) .
O3B C4B 1.262(14) .
O3B Zn1B 2.133(13) .
C4B O4B 1.286(15) .
C4B C3B 1.505(15) .
O4B Zn2B 1.910(14) .
C3B C7B 1.544(16) .
C3B H3B 1.0000 .
C7B C8B 1.517(16) .
C7B H7B1 0.9900 .
C7B H7B2 0.9900 .
O7B C8B 1.243(16) .
C8B O8B 1.261(16) .
Zn1B N2B 2.038(13) .
N2B C9B 1.3456 .
N2B C13B 1.363(12) .
C9B C10B 1.395(14) .
C9B H9B 0.82(6) .
C10B C11B 1.374(14) .
C10B H10B 0.87(3) .
C11B C12B 1.3473 .
C11B C16B 1.557(14) .
C12B C13B 1.387(13) .
C12B H12B 0.940(17) .
C13B H13B 0.9502 .
N3B C14B 1.3381 .
N3B C18B 1.3518 .
C14B C15B 1.3846 .
C14B H14B 0.9501 .
C15B C16B 1.3700 .
C15B H15B 0.9499 .
C16B C17B 1.3647 .
C17B C18B 1.3881 .
C17B H17B 0.9499 .
C18B H18B 0.9501 .
